data_7038239
loop_
_publ_author_name
'\'Alvarez, Mar\'ia'
'\'Alvarez, Eleuterio'
'Fructos, Manuel R.'
'Urbano, Juan'
'P\'erez, Pedro J'

_publ_section_title
;
 Copper-induced ammonia N-H functionalization.
;
_journal_issue 37
_journal_name_full 'Dalton transactions (Cambridge, England : 2003)'
_journal_page_first 14628
_journal_page_last 14633
_journal_paper_doi 10.1039/c5dt04972e
_journal_volume 45
_journal_year 2016
_chemical_formula_moiety 'C38 H47 B Cu N7'
_chemical_formula_sum 'C38 H47 B Cu N7'
_chemical_formula_weight 676.18
_chemical_name_systematic
; 
 ? 
;
_space_group_IT_number 161
_symmetry_cell_setting trigonal
_symmetry_space_group_name_Hall 'R 3 -2"c'
_symmetry_space_group_name_H-M 'R 3 c :H'
_atom_sites_solution_hydrogens geom
_atom_sites_solution_primary direct
_atom_sites_solution_secondary difmap
_audit_creation_method SHELXL-97
_audit_update_record
;
2015-12-18 deposited with the CCDC.
2016-02-02 downloaded from the CCDC.
;
_cell_angle_alpha 90.00
_cell_angle_beta 90.00
_cell_angle_gamma 120.00
_cell_formula_units_Z 6
_cell_length_a 11.6413(4)
_cell_length_b 11.6413(4)
_cell_length_c 45.352(3)
_cell_measurement_reflns_used 6477
_cell_measurement_temperature 173(2)
_cell_measurement_theta_max 25.67
_cell_measurement_theta_min 2.69
_cell_volume 5322.7(4)
_computing_cell_refinement 'APEX2 Software Suite (Bruker, 2007)'
_computing_data_collection 'APEX2 Software Suite (Bruker, 2007)'
_computing_data_reduction 'APEX2 Software Suite (Bruker, 2007)'
_computing_molecular_graphics 'SHELXTL (Sheldrick, 2008)'
_computing_publication_material 'SHELXTL and publCIF (Westrip, 2010)'
_computing_structure_refinement 'SHELXL97 (Sheldrick, 2008)'
_computing_structure_solution 'SIR2002 (Burla et al., 2003)'
_diffrn_ambient_temperature 173(2)
_diffrn_detector_area_resol_mean 8.26
_diffrn_measured_fraction_theta_full 0.999
_diffrn_measured_fraction_theta_max 0.999
_diffrn_measurement_device_type
;
 Bruker-Nonius X8kappa APEX II CCD area detector
;
_diffrn_measurement_method 'phi and omega scans with narrow frames'
_diffrn_radiation_monochromator graphite
_diffrn_radiation_source 'fine-focus sealed tube'
_diffrn_radiation_type MoK\a
_diffrn_radiation_wavelength 0.71073
_diffrn_reflns_av_R_equivalents 0.0480
_diffrn_reflns_av_unetI/netI 0.0303
_diffrn_reflns_limit_h_max 13
_diffrn_reflns_limit_h_min -8
_diffrn_reflns_limit_k_max 11
_diffrn_reflns_limit_k_min -13
_diffrn_reflns_limit_l_max 50
_diffrn_reflns_limit_l_min -53
_diffrn_reflns_number 16469
_diffrn_reflns_theta_full 25.22
_diffrn_reflns_theta_max 25.22
_diffrn_reflns_theta_min 2.21
_diffrn_standards_decay_% 0
_exptl_absorpt_coefficient_mu 0.653
_exptl_absorpt_correction_T_max 0.9376
_exptl_absorpt_correction_T_min 0.9361
_exptl_absorpt_correction_type multi-scan
_exptl_absorpt_process_details
;
program SADABS, Bruker (2001).
;
_exptl_crystal_colour colourless
_exptl_crystal_density_diffrn 1.266
_exptl_crystal_density_method 'not measured'
_exptl_crystal_description needle
_exptl_crystal_F_000 2147.9
_exptl_crystal_size_max 0.50
_exptl_crystal_size_mid 0.10
_exptl_crystal_size_min 0.10
_refine_diff_density_max 0.809
_refine_diff_density_min -0.229
_refine_diff_density_rms 0.054
_refine_ls_abs_structure_details 'Flack H D (1983), Acta Cryst. A39, 876-881'
_refine_ls_abs_structure_Flack 0.00(2)
_refine_ls_extinction_method none
_refine_ls_goodness_of_fit_ref 1.080
_refine_ls_hydrogen_treatment constr
_refine_ls_matrix_type full
_refine_ls_number_parameters 154
_refine_ls_number_reflns 2119
_refine_ls_number_restraints 13
_refine_ls_restrained_S_all 1.161
_refine_ls_R_factor_all 0.0409
_refine_ls_R_factor_gt 0.0373
_refine_ls_shift/su_max 0.000
_refine_ls_shift/su_mean 0.000
_refine_ls_structure_factor_coef Fsqd
_refine_ls_weighting_details 'calc w=1/[\s^2^(Fo^2^)+(0.0713P)^2^+2.1625P] where P=(Fo^2^+2Fc^2^)/3'
_refine_ls_weighting_scheme calc
_refine_ls_wR_factor_gt 0.0972
_refine_ls_wR_factor_ref 0.1006
_reflns_number_gt 1971
_reflns_number_total 2119
_reflns_threshold_expression >2sigma(I)
_cod_data_source_file c5dt04972e2.cif
_cod_data_source_block 2
_cod_depositor_comments
;
The following automatic conversions were performed:

'_symmetry_cell_setting' value 'Trigonal' changed to 'trigonal'
according to
/usr/data/users/saulius/crontab/automatic-downloads/rss-feeds/RSC/lib/dictionaries/cif_core.dic
dictionary named 'cif_core.dic' version 2.4.2 from 2011-04-26.

Automatic conversion script
Id: cif_fix_values 4268 2015-11-12 08:31:59Z antanas 

 Adding full bibliography for 7038238--7038244.cif.
;
_cod_original_sg_symbol_H-M 'R 3 c'
_cod_database_code 7038239

loop_
_symmetry_equiv_pos_as_xyz
'x, y, z'
'-y, x-y, z'
'-x+y, -x, z'
'-y, -x, z+1/2'
'-x+y, y, z+1/2'
'x, x-y, z+1/2'
'x+2/3, y+1/3, z+1/3'
'-y+2/3, x-y+1/3, z+1/3'
'-x+y+2/3, -x+1/3, z+1/3'
'-y+2/3, -x+1/3, z+5/6'
'-x+y+2/3, y+1/3, z+5/6'
'x+2/3, x-y+1/3, z+5/6'
'x+1/3, y+2/3, z+2/3'
'-y+1/3, x-y+2/3, z+2/3'
'-x+y+1/3, -x+2/3, z+2/3'
'-y+1/3, -x+2/3, z+7/6'
'-x+y+1/3, y+2/3, z+7/6'
'x+1/3, x-y+2/3, z+7/6'

loop_
_atom_site_label
_atom_site_type_symbol
_atom_site_fract_x
_atom_site_fract_y
_atom_site_fract_z
_atom_site_U_iso_or_equiv
_atom_site_adp_type
_atom_site_occupancy
_atom_site_symmetry_multiplicity
_atom_site_calc_flag
_atom_site_refinement_flags
Cu1 Cu 0.6667 0.3333 0.098830(18) 0.03230(19) Uani 1 3 d S
N1 N 0.5411(2) 0.1730(2) 0.07234(5) 0.0285(5) Uani 1 1 d .
N2 N 0.5543(2) 0.1982(2) 0.04303(5) 0.0271(5) Uani 1 1 d .
C1 C 0.4371(2) 0.0505(2) 0.07602(7) 0.0292(5) Uani 1 1 d .
C2 C 0.3827(3) -0.0031(3) 0.04859(7) 0.0367(7) Uani 1 1 d .
H2 H 0.3085 -0.0881 0.0447 0.044 Uiso 1 1 d R
C3 C 0.4591(3) 0.0929(3) 0.02827(6) 0.0316(6) Uani 1 1 d .
H3 H 0.4471 0.0861 0.0075 0.038 Uiso 1 1 d R
C4 C 0.4017(3) -0.0032(3) 0.10634(6) 0.0306(6) Uani 1 1 d .
C5 C 0.3072(3) 0.0122(3) 0.12256(8) 0.0405(7) Uani 1 1 d .
C6 C 0.2835(3) -0.0274(3) 0.15153(7) 0.0412(7) Uani 1 1 d .
H6 H 0.2198 -0.0162 0.1623 0.049 Uiso 1 1 d R
C7 C 0.3498(3) -0.0837(3) 0.16555(7) 0.0366(7) Uani 1 1 d .
C8 C 0.4357(3) -0.1063(4) 0.14876(8) 0.0431(8) Uani 1 1 d .
H8 H 0.4772 -0.1504 0.1575 0.052 Uiso 1 1 d R
C9 C 0.4633(3) -0.0662(4) 0.11949(8) 0.0411(8) Uani 1 1 d .
C10 C 0.2318(5) 0.0719(5) 0.10782(11) 0.0784(14) Uani 1 1 d U
H10A H 0.2924 0.1464 0.0953 0.118 Uiso 1 1 d R
H10B H 0.1941 0.1035 0.1230 0.118 Uiso 1 1 d R
H10C H 0.1601 0.0043 0.0957 0.118 Uiso 1 1 d R
C11 C 0.3254(4) -0.1223(4) 0.19766(7) 0.0491(9) Uani 1 1 d .
H11A H 0.3299 -0.0490 0.2092 0.074 Uiso 1 1 d R
H11B H 0.3930 -0.1424 0.2047 0.074 Uiso 1 1 d R
H11C H 0.2373 -0.2009 0.1999 0.074 Uiso 1 1 d R
C12 C 0.5537(5) -0.0977(5) 0.10169(10) 0.0694(12) Uani 1 1 d U
H12A H 0.6083 -0.1166 0.1151 0.104 Uiso 1 1 d R
H12B H 0.6113 -0.0215 0.0892 0.104 Uiso 1 1 d R
H12C H 0.5004 -0.1753 0.0892 0.104 Uiso 1 1 d R
B1 B 0.6667 0.3333 0.03112(15) 0.0249(14) Uani 1 3 d S
H1 H 0.6667 0.3333 0.0091 0.030 Uiso 1 3 d SR
N3 N 0.7096(11) 0.3785(17) 0.1411(2) 0.047(3) Uani 0.33333 1 d P
H3A H 0.7938 0.4508 0.1401 0.056 Uiso 0.33333 1 calc PR
H3B H 0.6562 0.4131 0.1459 0.056 Uiso 0.33333 1 calc PR
C13 C 0.7130(12) 0.3290(16) 0.1634(2) 0.038(2) Uani 0.33333 1 d P
H13A H 0.8074 0.3545 0.1657 0.045 Uiso 0.33333 1 d PR
H13B H 0.6658 0.2334 0.1584 0.045 Uiso 0.33333 1 d PR
C14 C 0.6667 0.3333 0.19464(15) 0.0541(17) Uani 1 3 d S
H14A H 0.6698 0.4182 0.1976 0.081 Uiso 0.33333 1 d PR
H14B H 0.7252 0.3249 0.2089 0.081 Uiso 0.33333 1 d PR
H14C H 0.5756 0.2605 0.1974 0.081 Uiso 0.33333 1 d PR

loop_
_atom_site_aniso_label
_atom_site_aniso_U_11
_atom_site_aniso_U_22
_atom_site_aniso_U_33
_atom_site_aniso_U_23
_atom_site_aniso_U_13
_atom_site_aniso_U_12
Cu1 0.0380(2) 0.0380(2) 0.0209(3) 0.000 0.000 0.01901(11)
N1 0.0310(12) 0.0311(11) 0.0219(12) 0.0011(9) 0.0017(9) 0.0144(10)
N2 0.0283(11) 0.0269(11) 0.0248(12) -0.0021(9) 0.0011(9) 0.0128(10)
C1 0.0272(13) 0.0255(12) 0.0357(15) -0.0008(11) 0.0015(12) 0.0137(11)
C2 0.0318(14) 0.0286(14) 0.0432(18) -0.0036(12) 0.0019(12) 0.0102(12)
C3 0.0313(13) 0.0325(13) 0.0285(14) -0.0037(11) -0.0015(11) 0.0140(12)
C4 0.0272(13) 0.0268(12) 0.0332(15) 0.0018(11) 0.0058(11) 0.0101(11)
C5 0.0484(18) 0.0372(16) 0.0438(18) 0.0099(14) 0.0155(14) 0.0273(14)
C6 0.0473(17) 0.0389(16) 0.0417(18) 0.0018(14) 0.0151(14) 0.0246(14)
C7 0.0347(15) 0.0312(14) 0.0342(16) 0.0024(12) 0.0036(12) 0.0092(12)
C8 0.0393(16) 0.054(2) 0.0408(19) 0.0128(16) 0.0042(14) 0.0267(15)
C9 0.0387(16) 0.0496(19) 0.0413(19) 0.0098(15) 0.0119(13) 0.0269(15)
C10 0.095(3) 0.108(3) 0.078(3) 0.028(3) 0.033(2) 0.085(3)
C11 0.0490(19) 0.057(2) 0.0332(18) 0.0042(15) 0.0031(14) 0.0200(16)
C12 0.074(2) 0.105(3) 0.063(2) 0.023(2) 0.0213(19) 0.071(2)
B1 0.0248(19) 0.0248(19) 0.025(3) 0.000 0.000 0.0124(9)
N3 0.027(8) 0.066(14) 0.038(5) -0.002(4) -0.002(3) 0.016(4)
C13 0.043(9) 0.072(6) 0.012(5) 0.007(5) 0.003(4) 0.039(8)
C14 0.067(3) 0.067(3) 0.029(3) 0.000 0.000 0.0334(13)

loop_
_atom_type_symbol
_atom_type_description
_atom_type_scat_dispersion_real
_atom_type_scat_dispersion_imag
_atom_type_scat_source
C C 0.0033 0.0016 'International Tables Vol C Tables 4.2.6.8 and 6.1.1.4'
H H 0.0000 0.0000 'International Tables Vol C Tables 4.2.6.8 and 6.1.1.4'
B B 0.0013 0.0007 'International Tables Vol C Tables 4.2.6.8 and 6.1.1.4'
N N 0.0061 0.0033 'International Tables Vol C Tables 4.2.6.8 and 6.1.1.4'
Cu Cu 0.3201 1.2651 'International Tables Vol C Tables 4.2.6.8 and 6.1.1.4'

loop_
_geom_angle_atom_site_label_1
_geom_angle_atom_site_label_2
_geom_angle_atom_site_label_3
_geom_angle
_geom_angle_site_symmetry_1
_geom_angle_site_symmetry_3
N3 Cu1 N3 25.9(5) 3_665 .
N3 Cu1 N3 25.9(5) 3_665 2_655
N3 Cu1 N3 25.9(5) . 2_655
N3 Cu1 N1 115.0(4) 3_665 .
N3 Cu1 N1 140.0(4) . .
N3 Cu1 N1 118.9(7) 2_655 .
N3 Cu1 N1 118.9(7) 3_665 2_655
N3 Cu1 N1 115.0(4) . 2_655
N3 Cu1 N1 140.0(4) 2_655 2_655
N1 Cu1 N1 90.03(9) . 2_655
N3 Cu1 N1 140.0(4) 3_665 3_665
N3 Cu1 N1 118.9(7) . 3_665
N3 Cu1 N1 115.0(4) 2_655 3_665
N1 Cu1 N1 90.03(9) . 3_665
N1 Cu1 N1 90.03(9) 2_655 3_665
C1 N1 N2 107.3(2) . .
C1 N1 Cu1 137.44(19) . .
N2 N1 Cu1 114.83(16) . .
C3 N2 N1 109.8(2) . .
C3 N2 B1 129.8(3) . .
N1 N2 B1 120.5(3) . .
N1 C1 C2 109.3(2) . .
N1 C1 C4 118.5(2) . .
C2 C1 C4 132.2(2) . .
C3 C2 C1 105.6(2) . .
C3 C2 H2 127.2 . .
C1 C2 H2 127.2 . .
N2 C3 C2 108.0(3) . .
N2 C3 H3 126.0 . .
C2 C3 H3 126.0 . .
C9 C4 C5 119.0(3) . .
C9 C4 C1 120.8(3) . .
C5 C4 C1 120.1(3) . .
C6 C5 C4 119.7(3) . .
C6 C5 C10 120.6(3) . .
C4 C5 C10 119.7(3) . .
C5 C6 C7 122.0(3) . .
C5 C6 H6 119.0 . .
C7 C6 H6 119.0 . .
C8 C7 C6 117.5(3) . .
C8 C7 C11 121.4(3) . .
C6 C7 C11 121.0(3) . .
C7 C8 C9 122.0(3) . .
C7 C8 H8 119.0 . .
C9 C8 H8 119.0 . .
C8 C9 C4 119.5(3) . .
C8 C9 C12 120.1(3) . .
C4 C9 C12 120.3(3) . .
C5 C10 H10A 109.5 . .
C5 C10 H10B 109.4 . .
H10A C10 H10B 109.5 . .
C5 C10 H10C 109.5 . .
H10A C10 H10C 109.5 . .
H10B C10 H10C 109.5 . .
C7 C11 H11A 109.6 . .
C7 C11 H11B 109.4 . .
H11A C11 H11B 109.5 . .
C7 C11 H11C 109.4 . .
H11A C11 H11C 109.5 . .
H11B C11 H11C 109.5 . .
C9 C12 H12A 109.5 . .
C9 C12 H12B 109.4 . .
H12A C12 H12B 109.5 . .
C9 C12 H12C 109.5 . .
H12A C12 H12C 109.5 . .
H12B C12 H12C 109.5 . .
N2 B1 N2 108.6(3) 2_655 .
N2 B1 N2 108.6(3) 2_655 3_665
N2 B1 N2 108.6(3) . 3_665
N2 B1 H1 110.3 2_655 .
N2 B1 H1 110.3 . .
N2 B1 H1 110.3 3_665 .
C13 N3 Cu1 140.2(16) . .
C13 N3 H3A 102.0 . .
Cu1 N3 H3A 102.0 . .
C13 N3 H3B 102.0 . .
Cu1 N3 H3B 102.0 . .
H3A N3 H3B 104.8 . .
N3 C13 C14 133.2(14) . .
N3 C13 H13A 104.4 . .
C14 C13 H13A 104.5 . .
N3 C13 H13B 102.8 . .
C14 C13 H13B 103.9 . .
H13A C13 H13B 105.6 . .
C13 C14 H14A 109.0 . .
C13 C14 H14B 109.6 . .
H14A C14 H14B 109.5 . .
C13 C14 H14C 109.8 . .
H14A C14 H14C 109.5 . .
H14B C14 H14C 109.5 . .

loop_
_geom_bond_atom_site_label_1
_geom_bond_atom_site_label_2
_geom_bond_distance
_geom_bond_site_symmetry_2
Cu1 N3 1.985(9) 3_665
Cu1 N3 1.985(9) .
Cu1 N3 1.985(9) 2_655
Cu1 N1 2.082(2) .
Cu1 N1 2.082(2) 2_655
Cu1 N1 2.082(2) 3_665
N1 C1 1.342(3) .
N1 N2 1.353(3) .
N2 C3 1.349(3) .
N2 B1 1.556(3) .
C1 C2 1.394(4) .
C1 C4 1.481(4) .
C2 C3 1.377(4) .
C2 H2 0.9500 .
C3 H3 0.9500 .
C4 C9 1.391(4) .
C4 C5 1.407(4) .
C5 C6 1.374(5) .
C5 C10 1.520(5) .
C6 C7 1.392(5) .
C6 H6 0.9500 .
C7 C8 1.383(5) .
C7 C11 1.508(4) .
C8 C9 1.390(5) .
C8 H8 0.9500 .
C9 C12 1.510(5) .
C10 H10A 0.9800 .
C10 H10B 0.9800 .
C10 H10C 0.9800 .
C11 H11A 0.9800 .
C11 H11B 0.9800 .
C11 H11C 0.9800 .
C12 H12A 0.9800 .
C12 H12B 0.9800 .
C12 H12C 0.9800 .
B1 N2 1.556(3) 2_655
B1 N2 1.556(3) 3_665
B1 H1 1.0000 .
N3 C13 1.173(17) .
N3 H3A 0.9200 .
N3 H3B 0.9200 .
C13 C14 1.527(11) .
C13 H13A 0.9900 .
C13 H13B 0.9900 .
C14 H14A 0.9800 .
C14 H14B 0.9800 .
C14 H14C 0.9800 .

loop_
_geom_torsion_atom_site_label_1
_geom_torsion_atom_site_label_2
_geom_torsion_atom_site_label_3
_geom_torsion_atom_site_label_4
_geom_torsion
_geom_torsion_site_symmetry_1
_geom_torsion_site_symmetry_4
N3 Cu1 N1 C1 18.5(7) 3_665 .
N3 Cu1 N1 C1 9.5(10) . .
N3 Cu1 N1 C1 -10.3(5) 2_655 .
N1 Cu1 N1 C1 140.7(3) 2_655 .
N1 Cu1 N1 C1 -129.3(3) 3_665 .
N3 Cu1 N1 N2 -170.7(7) 3_665 .
N3 Cu1 N1 N2 -179.6(10) . .
N3 Cu1 N1 N2 160.6(4) 2_655 .
N1 Cu1 N1 N2 -48.40(15) 2_655 .
N1 Cu1 N1 N2 41.63(15) 3_665 .
C1 N1 N2 C3 0.2(3) . .
Cu1 N1 N2 C3 -173.32(17) . .
C1 N1 N2 B1 179.90(19) . .
Cu1 N1 N2 B1 6.3(3) . .
N2 N1 C1 C2 -0.2(3) . .
Cu1 N1 C1 C2 171.2(2) . .
N2 N1 C1 C4 179.1(2) . .
Cu1 N1 C1 C4 -9.6(4) . .
N1 C1 C2 C3 0.1(3) . .
C4 C1 C2 C3 -179.1(3) . .
N1 N2 C3 C2 -0.2(3) . .
B1 N2 C3 C2 -179.8(2) . .
C1 C2 C3 N2 0.1(3) . .
N1 C1 C4 C9 -85.4(4) . .
C2 C1 C4 C9 93.7(4) . .
N1 C1 C4 C5 92.9(3) . .
C2 C1 C4 C5 -88.0(4) . .
C9 C4 C5 C6 4.1(5) . .
C1 C4 C5 C6 -174.3(3) . .
C9 C4 C5 C10 -175.6(4) . .
C1 C4 C5 C10 6.0(5) . .
C4 C5 C6 C7 -0.4(5) . .
C10 C5 C6 C7 179.3(4) . .
C5 C6 C7 C8 -3.9(5) . .
C5 C6 C7 C11 178.0(3) . .
C6 C7 C8 C9 4.6(5) . .
C11 C7 C8 C9 -177.3(3) . .
C7 C8 C9 C4 -1.0(6) . .
C7 C8 C9 C12 -177.7(4) . .
C5 C4 C9 C8 -3.4(5) . .
C1 C4 C9 C8 174.9(3) . .
C5 C4 C9 C12 173.3(4) . .
C1 C4 C9 C12 -8.4(5) . .
C3 N2 B1 N2 -125.6(4) . 2_655
N1 N2 B1 N2 54.8(4) . 2_655
C3 N2 B1 N2 116.4(4) . 3_665
N1 N2 B1 N2 -63.1(4) . 3_665
N3 Cu1 N3 C13 13.0(15) 3_665 .
N3 Cu1 N3 C13 74.7(15) 2_655 .
N1 Cu1 N3 C13 32(3) . .
N1 Cu1 N3 C13 -92.0(17) 2_655 .
N1 Cu1 N3 C13 163.0(17) 3_665 .
Cu1 N3 C13 C14 -135.7(18) . .
